data_7000197
loop_
_publ_author_name
'Bruce, Michael I.'
'Burgun, Al\'exandre'
'Kramarczuk, Kathy A.'
'Nicholson, Brian K.'
'Parker, Christian R.'
'Skelton, Brian W.'
'White, Allan H.'
'Zaitseva, Natasha N.'

_publ_section_title
;
 Tricyanovinylalkynyl--metal complexes: synthesis and some reactions
;
_journal_issue 1
_journal_name_full 'Dalton Transactions'
_journal_page_first 33
_journal_page_last 36
_journal_paper_doi 10.1039/b810720c
_journal_year 2009
_chemical_formula_moiety 'C41 H35 Cl1 N3 P Ru, 0.5(C H2 Cl2)'
_chemical_formula_sum 'C41.5 H36 Cl2 N3 P Ru'
_chemical_formula_weight 779.67
_chemical_name_systematic
;
?
;
_space_group_IT_number 14
_symmetry_cell_setting monoclinic
_symmetry_space_group_name_Hall '-P 2yn'
_symmetry_space_group_name_H-M 'P 1 21/n 1'
_atom_sites_solution_hydrogens geom
_atom_sites_solution_primary direct
_atom_sites_solution_secondary difmap
_audit_creation_date 2007-11-27T08:59:15-00:00
_audit_creation_method 'WinGX routine CIF_UPDATE'
_cell_angle_alpha 90
_cell_angle_beta 114.1010(10)
_cell_angle_gamma 90
_cell_formula_units_Z 4
_cell_length_a 19.8831(6)
_cell_length_b 8.7254(3)
_cell_length_c 24.0230(8)
_cell_measurement_reflns_used 7652
_cell_measurement_temperature 150(2)
_cell_measurement_theta_max 35.6
_cell_measurement_theta_min 2.1
_cell_volume 3804.4(2)
_computing_cell_refinement 'Siemens SAINT (Siemens, 1995)'
_computing_data_collection 'Siemens SMART (Siemens, 1995)'
_computing_data_reduction 'xtal ADDREF SORTRF'
_computing_molecular_graphics xtal
_computing_publication_material 'xtal BONDLA CIFIO'
_computing_structure_refinement 'SHELXL-97 (Sheldrick, 1997)'
_computing_structure_solution xtal
_diffrn_ambient_temperature 150(2)
_diffrn_measured_fraction_theta_full 0.995
_diffrn_measured_fraction_theta_max 0.995
_diffrn_measurement_device_type
;
Bruker SMART CCD diffractometer
;
_diffrn_measurement_method '\w scans'
_diffrn_radiation_monochromator graphite
_diffrn_radiation_type MoK\a
_diffrn_radiation_wavelength 0.71073
_diffrn_reflns_av_R_equivalents .086
_diffrn_reflns_av_unetI/netI 0.1228
_diffrn_reflns_limit_h_max 31
_diffrn_reflns_limit_h_min -33
_diffrn_reflns_limit_k_max 14
_diffrn_reflns_limit_k_min -14
_diffrn_reflns_limit_l_max 41
_diffrn_reflns_limit_l_min -41
_diffrn_reflns_number 19967
_diffrn_reflns_theta_full 37.55
_diffrn_reflns_theta_max 37.55
_diffrn_reflns_theta_min 1.13
_exptl_absorpt_coefficient_mu 0.627
_exptl_absorpt_correction_T_max .91
_exptl_absorpt_correction_T_min .83
_exptl_absorpt_correction_type multi-scan
_exptl_absorpt_process_details
;
SADABS; Sheldrick, 1996
;
_exptl_crystal_colour dark-red
_exptl_crystal_density_diffrn 1.361
_exptl_crystal_density_method 'not measured'
_exptl_crystal_description needles
_exptl_crystal_F_000 1596
_exptl_crystal_size_max .55
_exptl_crystal_size_mid .1
_exptl_crystal_size_min .1
_refine_diff_density_max 1.093
_refine_diff_density_min -0.449
_refine_diff_density_rms 0.094
_refine_ls_extinction_method none
_refine_ls_goodness_of_fit_ref 0.847
_refine_ls_hydrogen_treatment constr
_refine_ls_matrix_type full
_refine_ls_number_parameters 483
_refine_ls_number_reflns 19967
_refine_ls_number_restraints 6
_refine_ls_restrained_S_all 0.848
_refine_ls_R_factor_all 0.1269
_refine_ls_R_factor_gt 0.0459
_refine_ls_shift/su_max 0.019
_refine_ls_shift/su_mean 0.001
_refine_ls_structure_factor_coef Fsqd
_refine_ls_weighting_details 'calc w=1/[\s^2^(Fo^2^)+(0.0443P)^2^+0.0000P] where P=(Fo^2^+2Fc^2^)/3'
_refine_ls_weighting_scheme calc
_refine_ls_wR_factor_gt 0.0835
_refine_ls_wR_factor_ref 0.1062
_reflns_number_gt 9825
_reflns_number_total 19967
_reflns_threshold_expression I>2sigma(I)
_cod_data_source_file b810720c.txt
_cod_data_source_block br769a
_cod_original_sg_symbol_Hall -p_2yn
_cod_original_sg_symbol_H-M P_1_21/n_1
_cod_original_formula_sum 'C41.50 H36 Cl2 N3 P Ru'
_cod_database_code 7000197

loop_
_symmetry_equiv_pos_as_xyz
'x, y, z'
'-x+1/2, y+1/2, -z+1/2'
'-x, -y, -z'
'x-1/2, -y-1/2, z-1/2'

loop_
_atom_site_label
_atom_site_type_symbol
_atom_site_fract_x
_atom_site_fract_y
_atom_site_fract_z
_atom_site_U_iso_or_equiv
_atom_site_adp_type
_atom_site_occupancy
_atom_site_symmetry_multiplicity
_atom_site_calc_flag
_atom_site_refinement_flags
_atom_site_disorder_assembly
_atom_site_disorder_group
Ru Ru 0.391150(6) 0.342280(14) 0.216153(6) 0.02079(3) Uani 1 1 d . . .
Cl Cl 0.34092(2) 0.09466(5) 0.21443(2) 0.03181(9) Uani 1 1 d . . .
P1 P 0.40613(2) 0.26040(5) 0.128745(19) 0.02388(9) Uani 1 1 d . . .
C111 C 0.41783(8) 0.4145(2) 0.08232(7) 0.0279(4) Uani 1 1 d . . .
C112 C 0.47022(10) 0.5269(2) 0.11142(8) 0.0358(4) Uani 1 1 d . . .
H112 H 0.4987 0.521 0.1542 0.043 Uiso 1 1 calc R . .
C113 C 0.48107(11) 0.6472(2) 0.07839(9) 0.0463(5) Uani 1 1 d . . .
H113 H 0.5175 0.7226 0.0982 0.056 Uiso 1 1 calc R . .
C114 C 0.43874(12) 0.6570(2) 0.01659(10) 0.0533(5) Uani 1 1 d . . .
H114 H 0.4449 0.7415 -0.0058 0.064 Uiso 1 1 calc R . .
C115 C 0.38799(13) 0.5461(3) -0.01270(10) 0.0545(6) Uani 1 1 d . . .
H115 H 0.3598 0.5529 -0.0555 0.065 Uiso 1 1 calc R . .
C116 C 0.37751(11) 0.4238(2) 0.01975(8) 0.0411(5) Uani 1 1 d . . .
H116 H 0.3427 0.3463 -0.0009 0.049 Uiso 1 1 calc R . .
C121 C 0.33069(9) 0.1444(2) 0.07598(8) 0.0314(4) Uani 1 1 d . . .
C122 C 0.34218(11) 0.0068(2) 0.05260(9) 0.0407(5) Uani 1 1 d . . .
H122 H 0.391 -0.0273 0.0621 0.049 Uiso 1 1 calc R . .
C123 C 0.28297(13) -0.0818(2) 0.01535(9) 0.0520(6) Uani 1 1 d . . .
H123 H 0.2916 -0.1761 -0.0004 0.062 Uiso 1 1 calc R . .
C124 C 0.21256(12) -0.0346(3) 0.00116(10) 0.0551(6) Uani 1 1 d . . .
H124 H 0.1723 -0.097 -0.0236 0.066 Uiso 1 1 calc R . .
C125 C 0.19986(12) 0.1044(3) 0.02284(11) 0.0675(8) Uani 1 1 d . . .
H125 H 0.1508 0.1391 0.0121 0.081 Uiso 1 1 calc R . .
C126 C 0.25890(11) 0.1933(3) 0.06035(10) 0.0581(7) Uani 1 1 d . . .
H126 H 0.2501 0.2883 0.0754 0.07 Uiso 1 1 calc R . .
C131 C 0.48734(8) 0.14055(18) 0.14472(7) 0.0262(3) Uani 1 1 d . . .
C132 C 0.50890(8) 0.03716(18) 0.19279(8) 0.0275(4) Uani 1 1 d . . .
H132 H 0.481 0.0279 0.2166 0.033 Uiso 1 1 calc R . .
C133 C 0.57122(9) -0.0528(2) 0.20605(8) 0.0332(4) Uani 1 1 d . . .
H133 H 0.586 -0.1227 0.2392 0.04 Uiso 1 1 calc R . .
C134 C 0.61168(9) -0.0413(2) 0.17138(9) 0.0380(5) Uani 1 1 d . . .
H134 H 0.6544 -0.1027 0.1808 0.046 Uiso 1 1 calc R . .
C135 C 0.59017(10) 0.0592(2) 0.12311(9) 0.0426(5) Uani 1 1 d . . .
H135 H 0.6177 0.0664 0.0989 0.051 Uiso 1 1 calc R . .
C136 C 0.52799(9) 0.1503(2) 0.10972(8) 0.0374(4) Uani 1 1 d . . .
H136 H 0.5133 0.2196 0.0764 0.045 Uiso 1 1 calc R . .
C1 C 0.48668(8) 0.31903(17) 0.26048(7) 0.0235(3) Uani 1 1 d . . .
C2 C 0.56066(8) 0.31287(18) 0.29792(7) 0.0257(4) Uani 1 1 d . . .
C21 C 0.61252(8) 0.42672(18) 0.28988(7) 0.0273(4) Uani 1 1 d . . .
C22 C 0.64097(10) 0.5469(2) 0.33091(10) 0.0418(5) Uani 1 1 d . . .
H22 H 0.6271 0.5583 0.3641 0.05 Uiso 1 1 calc R . .
C23 C 0.68974(11) 0.6502(2) 0.32328(12) 0.0553(7) Uani 1 1 d . . .
H23 H 0.7099 0.7311 0.3517 0.066 Uiso 1 1 calc R . .
C24 C 0.70893(10) 0.6358(2) 0.27482(11) 0.0526(6) Uani 1 1 d . . .
H24 H 0.7422 0.7068 0.2698 0.063 Uiso 1 1 calc R . .
C25 C 0.68050(10) 0.5200(2) 0.23398(10) 0.0488(5) Uani 1 1 d . . .
H25 H 0.6933 0.5117 0.2001 0.059 Uiso 1 1 calc R . .
C26 C 0.63272(9) 0.4138(2) 0.24159(9) 0.0364(4) Uani 1 1 d . . .
H26 H 0.6139 0.332 0.2134 0.044 Uiso 1 1 calc R . .
C3 C 0.58529(9) 0.19107(19) 0.34042(8) 0.0301(4) Uani 1 1 d . . .
C31 C 0.52978(11) 0.0935(2) 0.34617(9) 0.0428(5) Uani 1 1 d . . .
N31 N 0.48805(11) 0.0111(2) 0.35152(9) 0.0712(7) Uani 1 1 d . . .
C4 C 0.65720(10) 0.1493(2) 0.37734(8) 0.0353(4) Uani 1 1 d . . .
C41 C 0.67153(11) 0.0204(2) 0.41740(10) 0.0478(6) Uani 1 1 d . . .
N41 N 0.68421(12) -0.0834(2) 0.44910(10) 0.0727(7) Uani 1 1 d . . .
C42 C 0.72143(10) 0.2201(3) 0.37663(9) 0.0440(5) Uani 1 1 d . . .
N42 N 0.77601(9) 0.2667(3) 0.37904(9) 0.0688(6) Uani 1 1 d . . .
C101 C 0.38634(9) 0.53097(19) 0.27709(8) 0.0306(4) Uani 1 1 d . . .
C102 C 0.37605(9) 0.59326(19) 0.21910(9) 0.0347(4) Uani 1 1 d . . .
C103 C 0.30568(10) 0.5417(2) 0.17468(8) 0.0346(4) Uani 1 1 d . . .
C104 C 0.27576(8) 0.44109(19) 0.20386(8) 0.0281(4) Uani 1 1 d . . .
C105 C 0.32665(8) 0.43023(18) 0.26735(7) 0.0271(3) Uani 1 1 d . . .
C106 C 0.44612(11) 0.5727(3) 0.33758(10) 0.0549(6) Uani 1 1 d . . .
H10A H 0.43 0.6594 0.355 0.082 Uiso 1 1 calc R . .
H10B H 0.4907 0.6014 0.332 0.082 Uiso 1 1 calc R . .
H10C H 0.4568 0.4847 0.3652 0.082 Uiso 1 1 calc R . .
C107 C 0.42174(12) 0.7203(2) 0.21010(12) 0.0649(6) Uani 1 1 d . . .
H10D H 0.4094 0.8172 0.2243 0.097 Uiso 1 1 calc R . .
H10E H 0.4115 0.7288 0.1667 0.097 Uiso 1 1 calc R . .
H10F H 0.4741 0.6977 0.2334 0.097 Uiso 1 1 calc R . .
C108 C 0.27026(13) 0.6003(3) 0.11034(9) 0.0609(6) Uani 1 1 d . . .
H10G H 0.2251 0.5422 0.0877 0.091 Uiso 1 1 calc R . .
H10H H 0.3044 0.5878 0.0906 0.091 Uiso 1 1 calc R . .
H10I H 0.2582 0.7091 0.1107 0.091 Uiso 1 1 calc R . .
C109 C 0.20289(9) 0.3613(2) 0.17706(10) 0.0464(5) Uani 1 1 d . . .
H10J H 0.1711 0.4006 0.196 0.07 Uiso 1 1 calc R . .
H10K H 0.2102 0.2509 0.1846 0.07 Uiso 1 1 calc R . .
H10L H 0.1797 0.3802 0.133 0.07 Uiso 1 1 calc R . .
C100 C 0.31337(10) 0.3418(2) 0.31503(9) 0.0420(4) Uani 1 1 d . . .
H10M H 0.3606 0.3201 0.3492 0.063 Uiso 1 1 calc R . .
H10N H 0.2886 0.2451 0.2976 0.063 Uiso 1 1 calc R . .
H10O H 0.2822 0.402 0.3296 0.063 Uiso 1 1 calc R . .
Cl11 Cl 0.5567(2) 0.1388(6) 0.51191(18) 0.1202(16) Uani 0.25 1 d PD A 1
Cl12 Cl 0.4771(2) 0.3850(8) 0.4944(2) 0.170(3) Uani 0.25 1 d PD . 1
C10 C 0.4597(8) 0.188(2) 0.4746(7) 0.137(7) Uani 0.25 1 d PD A 1
H10P H 0.4385 0.1693 0.43 0.164 Uiso 0.25 1 calc PR A 1
H10Q H 0.4294 0.1373 0.4933 0.164 Uiso 0.25 1 calc PR A 1
Cl21 Cl 0.4986(4) 0.2049(11) 0.5005(3) 0.222(4) Uani 0.25 1 d PD . 2
Cl22 Cl 0.5161(7) -0.0950(14) 0.5042(4) 0.432(10) Uani 0.25 1 d PD . 2
C20 C 0.4507(8) 0.0164(18) 0.4840(5) 0.099(5) Uani 0.25 1 d PD B 2
H20A H 0.4208 0.0018 0.508 0.119 Uiso 0.25 1 calc PR B 2
H20B H 0.4187 0.0051 0.44 0.119 Uiso 0.25 1 calc PR B 2

loop_
_atom_site_aniso_label
_atom_site_aniso_U_11
_atom_site_aniso_U_22
_atom_site_aniso_U_33
_atom_site_aniso_U_23
_atom_site_aniso_U_13
_atom_site_aniso_U_12
Ru 0.02025(4) 0.01801(5) 0.02633(5) 0.00141(5) 0.01179(4) 0.00060(5)
Cl 0.03127(17) 0.02086(17) 0.0490(2) 0.00111(16) 0.02225(16) -0.00263(15)
P1 0.02247(17) 0.02324(19) 0.02696(19) 0.00015(15) 0.01114(15) 0.00247(15)
C111 0.0288(7) 0.0308(8) 0.0293(7) 0.0042(6) 0.0173(6) 0.0077(6)
C112 0.0407(9) 0.0328(9) 0.0382(9) 0.0069(7) 0.0206(7) 0.0015(8)
C113 0.0596(10) 0.0367(10) 0.0575(10) 0.0068(9) 0.0390(9) -0.0015(9)
C114 0.0803(12) 0.0436(11) 0.0578(10) 0.0221(9) 0.0503(9) 0.0160(10)
C115 0.0697(13) 0.0618(14) 0.0362(10) 0.0184(10) 0.0260(9) 0.0202(12)
C116 0.0443(10) 0.0462(11) 0.0321(9) 0.0051(8) 0.0149(8) 0.0087(9)
C121 0.0311(7) 0.0327(9) 0.0304(8) -0.0046(7) 0.0125(6) -0.0030(7)
C122 0.0423(10) 0.0328(9) 0.0409(10) -0.0069(8) 0.0108(8) 0.0004(8)
C123 0.0636(14) 0.0377(11) 0.0419(11) -0.0099(9) 0.0085(10) -0.0061(10)
C124 0.0549(12) 0.0635(14) 0.0385(11) -0.0132(10) 0.0105(10) -0.0262(11)
C125 0.0301(10) 0.0977(19) 0.0658(15) -0.0303(14) 0.0106(10) -0.0109(12)
C126 0.0318(9) 0.0729(15) 0.0622(13) -0.0352(11) 0.0117(9) -0.0023(10)
C131 0.0250(6) 0.0245(8) 0.0316(7) -0.0021(6) 0.0140(6) 0.0015(6)
C132 0.0254(7) 0.0217(7) 0.0368(8) -0.0003(6) 0.0142(6) -0.0006(6)
C133 0.0297(8) 0.0259(8) 0.0421(9) 0.0030(7) 0.0129(7) 0.0050(7)
C134 0.0267(8) 0.0332(9) 0.0552(11) 0.0001(8) 0.0177(8) 0.0082(7)
C135 0.0385(8) 0.0491(11) 0.0513(10) 0.0063(9) 0.0297(8) 0.0120(8)
C136 0.0391(8) 0.0398(9) 0.0414(9) 0.0088(8) 0.0247(7) 0.0117(8)
C1 0.0282(6) 0.0205(7) 0.0255(7) 0.0026(5) 0.0147(6) 0.0006(5)
C2 0.0248(7) 0.0268(8) 0.0251(7) 0.0025(6) 0.0096(6) 0.0012(6)
C21 0.0191(6) 0.0254(7) 0.0327(8) 0.0064(7) 0.0058(6) 0.0020(6)
C22 0.0339(9) 0.0382(10) 0.0494(11) -0.0056(9) 0.0130(8) -0.0024(8)
C23 0.0329(9) 0.0311(10) 0.0846(16) -0.0045(11) 0.0065(10) -0.0076(9)
C24 0.0274(8) 0.0384(11) 0.0854(15) 0.0219(11) 0.0165(10) 0.0001(8)
C25 0.0353(9) 0.0561(13) 0.0593(12) 0.0201(10) 0.0236(9) -0.0010(9)
C26 0.0292(8) 0.0380(10) 0.0410(9) 0.0067(8) 0.0132(7) -0.0009(7)
C3 0.0300(8) 0.0293(9) 0.0279(8) 0.0031(6) 0.0084(6) -0.0002(6)
C31 0.0396(10) 0.0429(10) 0.0364(10) 0.0154(8) 0.0059(8) -0.0027(9)
N31 0.0531(11) 0.0761(13) 0.0647(12) 0.0385(10) 0.0040(10) -0.0183(10)
C4 0.0346(8) 0.0367(9) 0.0297(8) 0.0073(8) 0.0081(7) 0.0060(8)
C41 0.0414(11) 0.0450(11) 0.0457(11) 0.0114(9) 0.0062(9) 0.0049(9)
N41 0.0652(13) 0.0583(12) 0.0707(13) 0.0330(11) 0.0035(11) 0.0057(10)
C42 0.0340(9) 0.0558(12) 0.0391(10) 0.0196(9) 0.0118(8) 0.0142(9)
N42 0.0338(9) 0.1022(16) 0.0670(12) 0.0458(11) 0.0174(8) 0.0151(10)
C101 0.0272(7) 0.0252(8) 0.0418(9) -0.0082(7) 0.0164(7) 0.0018(6)
C102 0.0435(8) 0.0165(7) 0.0586(10) 0.0016(7) 0.0358(7) 0.0038(6)
C103 0.0440(8) 0.0312(9) 0.0357(8) 0.0079(7) 0.0234(7) 0.0190(7)
C104 0.0251(7) 0.0258(8) 0.0360(8) -0.0024(6) 0.0152(6) 0.0058(6)
C105 0.0294(7) 0.0246(7) 0.0332(8) 0.0007(6) 0.0187(6) 0.0054(6)
C106 0.0379(10) 0.0592(13) 0.0594(12) -0.0318(11) 0.0116(9) 0.0019(10)
C107 0.0835(11) 0.0203(9) 0.1309(17) -0.0004(10) 0.0848(11) -0.0017(9)
C108 0.0851(13) 0.0667(13) 0.0437(10) 0.0259(9) 0.0394(10) 0.0498(11)
C109 0.0257(8) 0.0498(12) 0.0620(12) -0.0188(10) 0.0161(8) 0.0019(8)
C100 0.0524(9) 0.0400(10) 0.0486(9) 0.0127(8) 0.0359(7) 0.0139(9)
Cl11 0.109(3) 0.150(4) 0.077(2) 0.001(2) 0.013(2) -0.030(3)
Cl12 0.085(2) 0.329(8) 0.097(3) 0.071(4) 0.037(2) 0.019(4)
C10 0.069(9) 0.225(18) 0.081(9) 0.095(10) -0.005(7) 0.028(11)
Cl21 0.190(6) 0.282(9) 0.128(5) -0.049(5) -0.002(5) -0.116(7)
Cl22 0.543(11) 0.65(3) 0.099(4) -0.087(11) 0.123(6) -0.455(16)
C20 0.078(8) 0.148(12) 0.035(6) -0.042(7) -0.015(5) 0.014(9)

loop_
_atom_type_symbol
_atom_type_description
_atom_type_scat_dispersion_real
_atom_type_scat_dispersion_imag
_atom_type_scat_source
C C 0.0033 0.0016 'International Tables Vol C Tables 4.2.6.8 and 6.1.1.4'
H H 0 0 'International Tables Vol C Tables 4.2.6.8 and 6.1.1.4'
Cl Cl 0.1484 0.1585 'International Tables Vol C Tables 4.2.6.8 and 6.1.1.4'
N N 0.0061 0.0033 'International Tables Vol C Tables 4.2.6.8 and 6.1.1.4'
P P 0.1023 0.0942 'International Tables Vol C Tables 4.2.6.8 and 6.1.1.4'
Ru Ru -1.2594 0.8363 'International Tables Vol C Tables 4.2.6.8 and 6.1.1.4'

loop_
_geom_angle_atom_site_label_1
_geom_angle_atom_site_label_2
_geom_angle_atom_site_label_3
_geom_angle
_geom_angle_site_symmetry_1
_geom_angle_site_symmetry_3
_geom_angle_publ_flag
C1 Ru C102 102.73(7) . . ?
C1 Ru C101 90.74(6) . . ?
C102 Ru C101 37.52(7) . . ?
C1 Ru C105 115.00(6) . . ?
C102 Ru C105 61.91(6) . . ?
C101 Ru C105 36.93(6) . . ?
C1 Ru P1 90.36(5) . . ?
C102 Ru P1 113.42(5) . . ?
C101 Ru P1 149.99(5) . . ?
C105 Ru P1 154.61(4) . . ?
C1 Ru C103 138.81(7) . . ?
C102 Ru C103 36.67(6) . . ?
C101 Ru C103 60.96(6) . . ?
C105 Ru C103 60.20(6) . . ?
P1 Ru C103 100.36(5) . . ?
C1 Ru C104 150.37(6) . . ?
C102 Ru C104 60.27(6) . . ?
C101 Ru C104 60.74(6) . . ?
C105 Ru C104 36.63(6) . . ?
P1 Ru C104 118.17(4) . . ?
C103 Ru C104 34.59(6) . . ?
C1 Ru Cl 104.29(5) . . ?
C102 Ru Cl 147.01(5) . . ?
C101 Ru Cl 123.55(5) . . ?
C105 Ru Cl 89.44(4) . . ?
P1 Ru Cl 85.047(16) . . ?
C103 Ru Cl 116.12(5) . . ?
C104 Ru Cl 87.11(4) . . ?
C111 P1 C121 104.98(8) . . ?
C111 P1 C131 103.19(7) . . ?
C121 P1 C131 103.50(8) . . ?
C111 P1 Ru 114.67(6) . . ?
C121 P1 Ru 114.93(6) . . ?
C131 P1 Ru 114.19(5) . . ?
C116 C111 C112 119.03(17) . . ?
C116 C111 P1 123.02(14) . . ?
C112 C111 P1 117.95(12) . . ?
C113 C112 C111 120.37(17) . . ?
C113 C112 H112 119.8 . . ?
C111 C112 H112 119.8 . . ?
C114 C113 C112 119.67(19) . . ?
C114 C113 H113 120.2 . . ?
C112 C113 H113 120.2 . . ?
C115 C114 C113 120.53(19) . . ?
C115 C114 H114 119.7 . . ?
C113 C114 H114 119.7 . . ?
C114 C115 C116 120.28(19) . . ?
C114 C115 H115 119.9 . . ?
C116 C115 H115 119.9 . . ?
C115 C116 C111 120.08(19) . . ?
C115 C116 H116 120 . . ?
C111 C116 H116 120 . . ?
C122 C121 C126 118.66(17) . . ?
C122 C121 P1 122.58(13) . . ?
C126 C121 P1 118.72(14) . . ?
C121 C122 C123 120.54(19) . . ?
C121 C122 H122 119.7 . . ?
C123 C122 H122 119.7 . . ?
C124 C123 C122 120.5(2) . . ?
C124 C123 H123 119.7 . . ?
C122 C123 H123 119.7 . . ?
C123 C124 C125 119.9(2) . . ?
C123 C124 H124 120.1 . . ?
C125 C124 H124 120.1 . . ?
C124 C125 C126 119.9(2) . . ?
C124 C125 H125 120.1 . . ?
C126 C125 H125 120.1 . . ?
C121 C126 C125 120.5(2) . . ?
C121 C126 H126 119.7 . . ?
C125 C126 H126 119.7 . . ?
C136 C131 C132 119.06(15) . . ?
C136 C131 P1 121.42(13) . . ?
C132 C131 P1 119.52(13) . . ?
C131 C132 C133 120.11(17) . . ?
C131 C132 H132 119.9 . . ?
C133 C132 H132 119.9 . . ?
C134 C133 C132 120.42(17) . . ?
C134 C133 H133 119.8 . . ?
C132 C133 H133 119.8 . . ?
C135 C134 C133 119.92(16) . . ?
C135 C134 H134 120 . . ?
C133 C134 H134 120 . . ?
C134 C135 C136 119.99(18) . . ?
C134 C135 H135 120 . . ?
C136 C135 H135 120 . . ?
C131 C136 C135 120.49(17) . . ?
C131 C136 H136 119.8 . . ?
C135 C136 H136 119.8 . . ?
C2 C1 Ru 174.69(13) . . ?
C1 C2 C3 117.60(15) . . ?
C1 C2 C21 119.82(14) . . ?
C3 C2 C21 122.46(14) . . ?
C26 C21 C22 118.94(17) . . ?
C26 C21 C2 120.41(15) . . ?
C22 C21 C2 120.65(17) . . ?
C23 C22 C21 119.9(2) . . ?
C23 C22 H22 120 . . ?
C21 C22 H22 120 . . ?
C24 C23 C22 120.2(2) . . ?
C24 C23 H23 119.9 . . ?
C22 C23 H23 119.9 . . ?
C25 C24 C23 120.2(2) . . ?
C25 C24 H24 119.9 . . ?
C23 C24 H24 119.9 . . ?
C24 C25 C26 120.3(2) . . ?
C24 C25 H25 119.8 . . ?
C26 C25 H25 119.8 . . ?
C21 C26 C25 120.36(19) . . ?
C21 C26 H26 119.8 . . ?
C25 C26 H26 119.8 . . ?
C4 C3 C2 128.37(16) . . ?
C4 C3 C31 114.32(16) . . ?
C2 C3 C31 117.30(15) . . ?
N31 C31 C3 177.0(2) . . ?
C3 C4 C42 124.92(17) . . ?
C3 C4 C41 120.42(17) . . ?
C42 C4 C41 114.55(16) . . ?
N41 C41 C4 178.6(3) . . ?
N42 C42 C4 174.2(2) . . ?
C105 C101 C102 107.32(14) . . ?
C105 C101 C106 126.14(18) . . ?
C102 C101 C106 126.40(17) . . ?
C105 C101 Ru 72.02(9) . . ?
C102 C101 Ru 70.66(10) . . ?
C106 C101 Ru 125.87(12) . . ?
C101 C102 C103 108.17(15) . . ?
C101 C102 C107 124.45(17) . . ?
C103 C102 C107 125.75(18) . . ?
C101 C102 Ru 71.83(9) . . ?
C103 C102 Ru 76.76(10) . . ?
C107 C102 Ru 128.77(13) . . ?
C104 C103 C102 107.92(15) . . ?
C104 C103 C108 127.77(17) . . ?
C102 C103 C108 124.10(18) . . ?
C104 C103 Ru 72.84(9) . . ?
C102 C103 Ru 66.57(9) . . ?
C108 C103 Ru 129.94(13) . . ?
C103 C104 C105 108.15(14) . . ?
C103 C104 C109 127.73(16) . . ?
C105 C104 C109 124.07(17) . . ?
C103 C104 Ru 72.57(9) . . ?
C105 C104 Ru 67.54(9) . . ?
C109 C104 Ru 127.37(12) . . ?
C101 C105 C104 108.12(15) . . ?
C101 C105 C100 126.37(15) . . ?
C104 C105 C100 125.16(15) . . ?
C101 C105 Ru 71.05(10) . . ?
C104 C105 Ru 75.83(10) . . ?
C100 C105 Ru 124.35(12) . . ?
C101 C106 H10A 109.5 . . ?
C101 C106 H10B 109.5 . . ?
H10A C106 H10B 109.5 . . ?
C101 C106 H10C 109.5 . . ?
H10A C106 H10C 109.5 . . ?
H10B C106 H10C 109.5 . . ?
C102 C107 H10D 109.5 . . ?
C102 C107 H10E 109.5 . . ?
H10D C107 H10E 109.5 . . ?
C102 C107 H10F 109.5 . . ?
H10D C107 H10F 109.5 . . ?
H10E C107 H10F 109.5 . . ?
C103 C108 H10G 109.5 . . ?
C103 C108 H10H 109.5 . . ?
H10G C108 H10H 109.5 . . ?
C103 C108 H10I 109.5 . . ?
H10G C108 H10I 109.5 . . ?
H10H C108 H10I 109.5 . . ?
C104 C109 H10J 109.5 . . ?
C104 C109 H10K 109.5 . . ?
H10J C109 H10K 109.5 . . ?
C104 C109 H10L 109.5 . . ?
H10J C109 H10L 109.5 . . ?
H10K C109 H10L 109.5 . . ?
C105 C100 H10M 109.5 . . ?
C105 C100 H10N 109.5 . . ?
H10M C100 H10N 109.5 . . ?
C105 C100 H10O 109.5 . . ?
H10M C100 H10O 109.5 . . ?
H10N C100 H10O 109.5 . . ?
Cl12 C10 Cl11 92.5(8) . . ?
Cl12 C10 H10P 113.2 . . ?
Cl11 C10 H10P 113.2 . . ?
Cl12 C10 H10Q 113.2 . . ?
Cl11 C10 H10Q 113.2 . . ?
H10P C10 H10Q 110.6 . . ?
Cl22 C20 Cl21 101.4(10) . . ?
Cl22 C20 H20A 111.5 . . ?
Cl21 C20 H20A 111.5 . . ?
Cl22 C20 H20B 111.5 . . ?
Cl21 C20 H20B 111.5 . . ?
H20A C20 H20B 109.3 . . ?

loop_
_geom_bond_atom_site_label_1
_geom_bond_atom_site_label_2
_geom_bond_distance
_geom_bond_site_symmetry_2
_geom_bond_publ_flag
Ru C1 1.7695(14) . ?
Ru C102 2.2155(17) . ?
Ru C101 2.2309(17) . ?
Ru C105 2.2436(17) . ?
Ru P1 2.3493(5) . ?
Ru C103 2.3504(16) . ?
Ru C104 2.3539(16) . ?
Ru Cl 2.3735(4) . ?
P1 C111 1.8212(17) . ?
P1 C121 1.8246(17) . ?
P1 C131 1.8280(16) . ?
C111 C116 1.387(2) . ?
C111 C112 1.393(2) . ?
C112 C113 1.385(3) . ?
C112 H112 0.95 . ?
C113 C114 1.378(3) . ?
C113 H113 0.95 . ?
C114 C115 1.367(3) . ?
C114 H114 0.95 . ?
C115 C116 1.386(3) . ?
C115 H115 0.95 . ?
C116 H116 0.95 . ?
C121 C122 1.383(3) . ?
C121 C126 1.387(3) . ?
C122 C123 1.387(3) . ?
C122 H122 0.95 . ?
C123 C124 1.362(3) . ?
C123 H123 0.95 . ?
C124 C125 1.383(3) . ?
C124 H124 0.95 . ?
C125 C126 1.388(3) . ?
C125 H125 0.95 . ?
C126 H126 0.95 . ?
C131 C136 1.387(2) . ?
C131 C132 1.388(2) . ?
C132 C133 1.390(2) . ?
C132 H132 0.95 . ?
C133 C134 1.378(3) . ?
C133 H133 0.95 . ?
C134 C135 1.375(3) . ?
C134 H134 0.95 . ?
C135 C136 1.393(2) . ?
C135 H135 0.95 . ?
C136 H136 0.95 . ?
C1 C2 1.377(2) . ?
C2 C3 1.415(2) . ?
C2 C21 1.500(2) . ?
C21 C26 1.378(3) . ?
C21 C22 1.391(2) . ?
C22 C23 1.390(3) . ?
C22 H22 0.95 . ?
C23 C24 1.371(4) . ?
C23 H23 0.95 . ?
C24 C25 1.360(3) . ?
C24 H24 0.95 . ?
C25 C26 1.392(3) . ?
C25 H25 0.95 . ?
C26 H26 0.95 . ?
C3 C4 1.389(2) . ?
C3 C31 1.444(3) . ?
C31 N31 1.144(3) . ?
C4 C42 1.425(3) . ?
C4 C41 1.431(3) . ?
C41 N41 1.143(3) . ?
C42 N42 1.138(3) . ?
C101 C105 1.417(2) . ?
C101 C102 1.430(3) . ?
C101 C106 1.499(2) . ?
C102 C103 1.442(2) . ?
C102 C107 1.504(3) . ?
C103 C104 1.399(3) . ?
C103 C108 1.503(3) . ?
C104 C105 1.449(2) . ?
C104 C109 1.495(2) . ?
C105 C100 1.491(3) . ?
C106 H10A 0.98 . ?
C106 H10B 0.98 . ?
C106 H10C 0.98 . ?
C107 H10D 0.98 . ?
C107 H10E 0.98 . ?
C107 H10F 0.98 . ?
C108 H10G 0.98 . ?
C108 H10H 0.98 . ?
C108 H10I 0.98 . ?
C109 H10J 0.98 . ?
C109 H10K 0.98 . ?
C109 H10L 0.98 . ?
C100 H10M 0.98 . ?
C100 H10N 0.98 . ?
C100 H10O 0.98 . ?
Cl11 C10 1.814(14) . ?
Cl12 C10 1.783(19) . ?
Cl12 Cl12 2.175(13) 3_666 ?
C10 H10P 0.99 . ?
C10 H10Q 0.99 . ?
Cl21 C20 1.861(17) . ?
Cl22 C20 1.536(18) . ?
C20 H20A 0.99 . ?
C20 H20B 0.99 . ?
